data_4319952
loop_
_publ_author_name
'F. Albert Cotton'
'Lee M. Daniels'
'Penglin Huang'

_publ_section_title
;
 Correlation of Structure and Triboluminescence for Tetrahedral
 Manganese(II) Compounds
;
_journal_name_full 'Inorganic Chemistry'
_journal_page_first 3576
_journal_page_last 3578
_journal_paper_doi 10.1021/ic0101836
_journal_volume 40
_journal_year 2001
_chemical_compound_source synthesis
_chemical_formula_moiety (Ph3MeP)2MnCl4
_chemical_formula_sum 'C38 H36 Cl4 Mn P2'
_chemical_formula_weight 751.35
_chemical_name_systematic
;
  ?
;
_space_group_IT_number 198
_symmetry_cell_setting cubic
_symmetry_space_group_name_Hall 'P 2ac 2ab 3'
_symmetry_space_group_name_H-M 'P 21 3'
_atom_sites_solution_hydrogens geom
_atom_sites_solution_primary direct
_atom_sites_solution_secondary difmap
_audit_creation_method SHELXL
_cell_angle_alpha 90.00
_cell_angle_beta 90.00
_cell_angle_gamma 90.00
_cell_formula_units_Z 4
_cell_length_a 15.4804(4)
_cell_length_b 15.4804(4)
_cell_length_c 15.4804(4)
_cell_measurement_reflns_used 250
_cell_measurement_temperature 213(2)
_cell_measurement_theta_max 41.6
_cell_measurement_theta_min 18.1
_cell_volume 3709.77(17)
_computing_cell_refinement MADNES
_computing_data_collection MADNES
_computing_data_reduction PROCOR
_computing_structure_refinement 'SHELXL-93 (Sheldrick, 1993)'
_computing_structure_solution 'SHELXS-86 (Sheldrick, 1990)'
_diffrn_ambient_temperature 293(2)
_diffrn_measurement_device 'Nonius FAST'
_diffrn_measurement_method 'Ellipsoid-mask fitting'
_diffrn_radiation_monochromator graphite
_diffrn_radiation_source 'fine-focus sealed tube'
_diffrn_radiation_type MoK\a
_diffrn_radiation_wavelength 0.71073
_diffrn_reflns_av_R_equivalents 0.0558
_diffrn_reflns_av_sigmaI/netI 0.0272
_diffrn_reflns_limit_h_max 16
_diffrn_reflns_limit_h_min -16
_diffrn_reflns_limit_k_max 18
_diffrn_reflns_limit_k_min -18
_diffrn_reflns_limit_l_max 18
_diffrn_reflns_limit_l_min -18
_diffrn_reflns_number 13325
_diffrn_reflns_theta_max 25.04
_diffrn_reflns_theta_min 2.28
_diffrn_standards_number 'none (area detector data)'
_exptl_absorpt_coefficient_mu 0.756
_exptl_crystal_colour 'pale green'
_exptl_crystal_density_diffrn 1.345
_exptl_crystal_description block
_exptl_crystal_F_000 1548
_exptl_crystal_size_max 0.45
_exptl_crystal_size_mid 0.36
_exptl_crystal_size_min 0.35
_refine_diff_density_max 0.296
_refine_diff_density_min -0.264
_refine_diff_density_rms 0.072
_refine_ls_abs_structure_details 'Flack H D (1983), Acta Cryst. A39, 876-881'
_refine_ls_abs_structure_Flack 0.19(3)
_refine_ls_extinction_method none
_refine_ls_goodness_of_fit_all 1.101
_refine_ls_goodness_of_fit_obs 1.097
_refine_ls_hydrogen_treatment noref
_refine_ls_matrix_type full
_refine_ls_number_parameters 144
_refine_ls_number_reflns 2163
_refine_ls_number_restraints 0
_refine_ls_restrained_S_all 1.197
_refine_ls_restrained_S_obs 1.097
_refine_ls_R_factor_all 0.0369
_refine_ls_R_factor_obs 0.0343
_refine_ls_shift/esd_max -0.022
_refine_ls_shift/esd_mean 0.001
_refine_ls_structure_factor_coef Fsqd
_refine_ls_weighting_details 'w=1/[\s^2^(Fo^2^)+(0.0534P)^2^+1.6159P] where P=(Fo^2^+2Fc^2^)/3'
_refine_ls_weighting_scheme calc
_refine_ls_wR_factor_all 0.0966
_refine_ls_wR_factor_obs 0.0880
_reflns_number_observed 2125
_reflns_number_total 2173
_reflns_observed_criterion >2sigma(I)
_cod_data_source_file ic0101836_1.cif
_cod_data_source_block cmpd2
_cod_depositor_comments
;
The following automatic conversions were performed:

'_symmetry_cell_setting' value 'Cubic' changed to 'cubic' according
to the built-in table from CIF Core dictionary named 'cif_core.dic'
version 2.4.1 from 2010-06-29.

Automatic conversion script
Id: cif_fix_values 1646 2011-03-28 12:23:43Z adriana 

The following automatic conversions were performed:

'_refine_ls_weighting_scheme' value 'calc
w=1/[\s^2^(Fo^2^)+(0.0534P)^2^+1.6159P] where P=(Fo^2^+2Fc^2^)/3' was
changed to 'calc'. New tag '_refine_ls_weighting_details' was
created. The value of the new tag was set to
'w=1/[\s^2^(Fo^2^)+(0.0534P)^2^+1.6159P] where P=(Fo^2^+2Fc^2^)/3'.

Automatic conversion script
Id: cif_fix_values 3143 2015-03-26 13:38:13Z robertas 
;
_cod_original_cell_volume 3709.8(2)
_cod_database_code 4319952

loop_
_symmetry_equiv_pos_as_xyz
'x, y, z'
'-x+1/2, -y, z+1/2'
'-x, y+1/2, -z+1/2'
'x+1/2, -y+1/2, -z'
'z, x, y'
'z+1/2, -x+1/2, -y'
'-z+1/2, -x, y+1/2'
'-z, x+1/2, -y+1/2'
'y, z, x'
'-y, z+1/2, -x+1/2'
'y+1/2, -z+1/2, -x'
'-y+1/2, -z, x+1/2'

loop_
_atom_site_aniso_label
_atom_site_aniso_U_11
_atom_site_aniso_U_22
_atom_site_aniso_U_33
_atom_site_aniso_U_23
_atom_site_aniso_U_13
_atom_site_aniso_U_12
Mn1 0.0266(2) 0.0266(2) 0.0266(2) 0.0005(2) 0.0005(2) 0.0005(2)
Cl2 0.0379(4) 0.0284(3) 0.0364(4) 0.0022(3) 0.0076(3) 0.0029(3)
P2 0.0276(3) 0.0276(3) 0.0276(3) 0.0030(3) 0.0030(3) -0.0030(3)
Cl1 0.0380(3) 0.0380(3) 0.0380(3) -0.0054(3) -0.0054(3) -0.0054(3)
C10 0.040(2) 0.0297(14) 0.057(2) -0.0045(14) -0.0048(15) -0.0022(12)
C8 0.0395(12) 0.0395(12) 0.0395(12) 0.0077(12) 0.0077(12) -0.0077(12)
C14 0.0326(14) 0.034(2) 0.049(2) 0.0014(14) -0.0007(13) -0.0067(12)
C9 0.0290(13) 0.0323(13) 0.0283(13) -0.0009(11) -0.0023(11) -0.0011(11)
C12 0.033(2) 0.053(2) 0.065(2) -0.016(2) -0.0056(15) 0.0086(14)
C11 0.054(2) 0.032(2) 0.074(2) -0.011(2) -0.011(2) 0.0073(15)
C13 0.0309(15) 0.051(2) 0.060(2) -0.009(2) 0.0032(14) -0.0049(13)
C7 0.055(2) 0.052(2) 0.0311(15) -0.0095(13) 0.0036(14) 0.003(2)
C6 0.059(2) 0.062(2) 0.036(2) -0.0087(15) -0.017(2) -0.005(2)
C2 0.0357(14) 0.0298(13) 0.0272(13) -0.0026(11) 0.0022(11) 0.0010(11)
C5 0.044(2) 0.049(2) 0.056(2) 0.003(2) -0.013(2) -0.008(2)
C3 0.0323(15) 0.049(2) 0.0305(13) -0.0097(13) 0.0045(12) -0.0027(13)
C4 0.035(2) 0.053(2) 0.052(2) -0.001(2) 0.0057(14) 0.0016(14)
C1 0.0444(13) 0.0444(13) 0.0444(13) -0.0128(13) 0.0128(13) 0.0128(13)
P1 0.0305(3) 0.0305(3) 0.0305(3) -0.0055(3) 0.0055(3) 0.0055(3)

loop_
_atom_site_label
_atom_site_type_symbol
_atom_site_fract_x
_atom_site_fract_y
_atom_site_fract_z
_atom_site_U_iso_or_equiv
_atom_site_thermal_displace_type
_atom_site_occupancy
_atom_site_calc_flag
_atom_site_refinement_flags
_atom_site_disorder_group
Mn1 Mn -0.05916(2) -0.05916(2) -0.05916(2) 0.0266(2) Uani 1 d S .
Cl2 Cl 0.01840(4) -0.18693(4) -0.09450(5) 0.0342(2) Uani 1 d . .
P2 P 0.00829(4) -0.49171(4) -0.00829(4) 0.0276(3) Uani 1 d S .
Cl1 Cl 0.02855(4) 0.02855(4) 0.02855(4) 0.0380(3) Uani 1 d S .
C10 C -0.1146(2) -0.3626(2) -0.0234(2) 0.0423(7) Uani 1 d . .
H10A H -0.0689(2) -0.3264(2) -0.0379(2) 0.051 Uiso 1 calc R .
C8 C 0.0752(2) -0.4248(2) -0.0752(2) 0.0395(12) Uani 1 d S .
C14 C -0.1688(2) -0.5032(2) 0.0159(2) 0.0386(7) Uani 1 d . .
H14A H -0.1595(2) -0.5617(2) 0.0262(2) 0.046 Uiso 1 calc R .
C9 C -0.0998(2) -0.4500(2) -0.0069(2) 0.0299(5) Uani 1 d . .
C12 C -0.2653(2) -0.3831(2) 0.0060(3) 0.0502(8) Uani 1 d . .
H12A H -0.3207(2) -0.3605(2) 0.0107(3) 0.060 Uiso 1 calc R .
C11 C -0.1978(2) -0.3304(2) -0.0181(3) 0.0534(9) Uani 1 d . .
H11A H -0.2082(2) -0.2726(2) -0.0310(3) 0.064 Uiso 1 calc R .
C13 C -0.2511(2) -0.4692(2) 0.0234(2) 0.0474(8) Uani 1 d . .
H13A H -0.2968(2) -0.5044(2) 0.0400(2) 0.057 Uiso 1 calc R .
C7 C -0.4156(2) -0.7573(2) -0.3301(2) 0.0461(8) Uani 1 d . .
H7A H -0.3723(2) -0.7723(2) -0.3690(2) 0.055 Uiso 1 calc R .
C6 C -0.5021(3) -0.7625(3) -0.3547(2) 0.0523(9) Uani 1 d . .
H6A H -0.5165(3) -0.7815(3) -0.4099(2) 0.063 Uiso 1 calc R .
C2 C -0.3943(2) -0.7297(2) -0.2480(2) 0.0309(6) Uani 1 d . .
C5 C -0.5657(2) -0.7397(2) -0.2978(2) 0.0494(8) Uani 1 d . .
H5A H -0.6233(2) -0.7433(2) -0.3145(2) 0.059 Uiso 1 calc R .
C3 C -0.4602(2) -0.7065(2) -0.1907(2) 0.0372(7) Uani 1 d . .
H3A H -0.4464(2) -0.6877(2) -0.1353(2) 0.045 Uiso 1 calc R .
C4 C -0.5451(2) -0.7113(2) -0.2157(2) 0.0466(8) Uani 1 d . .
H4A H -0.5887(2) -0.6954(2) -0.1776(2) 0.056 Uiso 1 calc R .
C1 C -0.2162(2) -0.7838(2) -0.2838(2) 0.0444(13) Uani 1 d S .
P1 P -0.28299(4) -0.71701(4) -0.21701(4) 0.0305(3) Uani 1 d S .
H8C H 0.0769(23) -0.3723(23) -0.0553(22) 0.041(9) Uiso 1 d . .
H1C H -0.2192(30) -0.7595(29) -0.3389(28) 0.068(13) Uiso 1 d . .

loop_
_atom_type_symbol
_atom_type_description
_atom_type_scat_dispersion_real
_atom_type_scat_dispersion_imag
_atom_type_scat_source
C C 0.0033 0.0016 'International Tables Vol C Tables 4.2.6.8 and 6.1.1.4'
H H 0.0000 0.0000 'International Tables Vol C Tables 4.2.6.8 and 6.1.1.4'
P P 0.1023 0.0942 'International Tables Vol C Tables 4.2.6.8 and 6.1.1.4'
Cl Cl 0.1484 0.1585 'International Tables Vol C Tables 4.2.6.8 and 6.1.1.4'
Mn Mn 0.3368 0.7283 'International Tables Vol C Tables 4.2.6.8 and 6.1.1.4'

loop_
_geom_angle_atom_site_label_1
_geom_angle_atom_site_label_2
_geom_angle_atom_site_label_3
_geom_angle
_geom_angle_site_symmetry_1
_geom_angle_site_symmetry_3
_geom_angle_publ_flag
Cl1 Mn1 Cl2 108.76(2) . 9 ?
Cl1 Mn1 Cl2 108.76(2) . . ?
Cl2 Mn1 Cl2 110.17(2) 9 . ?
Cl1 Mn1 Cl2 108.76(2) . 5 ?
Cl2 Mn1 Cl2 110.17(2) 9 5 ?
Cl2 Mn1 Cl2 110.17(2) . 5 ?
C9 P2 C9 109.20(9) 11_545 . ?
C9 P2 C9 109.20(9) 11_545 8_544 ?
C9 P2 C9 109.21(9) . 8_544 ?
C9 P2 C8 109.74(9) 11_545 . ?
C9 P2 C8 109.74(9) . . ?
C9 P2 C8 109.74(9) 8_544 . ?
C11 C10 C9 119.5(3) . . ?
C13 C14 C9 120.1(3) . . ?
C10 C9 C14 119.5(3) . . ?
C10 C9 P2 120.0(2) . . ?
C14 C9 P2 120.3(2) . . ?
C11 C12 C13 120.4(3) . . ?
C12 C11 C10 120.5(3) . . ?
C12 C13 C14 120.0(3) . . ?
C2 C7 C6 119.9(3) . . ?
C5 C6 C7 120.0(3) . . ?
C7 C2 C3 119.2(3) . . ?
C7 C2 P1 120.5(2) . . ?
C3 C2 P1 120.1(2) . . ?
C6 C5 C4 120.6(3) . . ?
C4 C3 C2 120.4(3) . . ?
C3 C4 C5 119.8(3) . . ?
C1 P1 C2 109.63(9) . 10_444 ?
C1 P1 C2 109.63(9) . 7_445 ?
C2 P1 C2 109.32(9) 10_444 7_445 ?
C1 P1 C2 109.63(9) . . ?
C2 P1 C2 109.32(9) 10_444 . ?
C2 P1 C2 109.32(9) 7_445 . ?

loop_
_geom_bond_atom_site_label_1
_geom_bond_atom_site_label_2
_geom_bond_distance
_geom_bond_site_symmetry_2
_geom_bond_publ_flag
Mn1 Cl1 2.3516(13) . ?
Mn1 Cl2 2.3777(7) 9 ?
Mn1 Cl2 2.3777(7) . ?
Mn1 Cl2 2.3777(7) 5 ?
P2 C9 1.793(3) 11_545 ?
P2 C9 1.793(3) . ?
P2 C9 1.793(3) 8_544 ?
P2 C8 1.795(5) . ?
C10 C11 1.384(5) . ?
C10 C9 1.395(4) . ?
C14 C13 1.384(5) . ?
C14 C9 1.395(4) . ?
C12 C11 1.378(5) . ?
C12 C13 1.376(5) . ?
C7 C2 1.381(4) . ?
C7 C6 1.394(5) . ?
C6 C5 1.367(6) . ?
C2 C3 1.399(4) . ?
C2 P1 1.799(3) . ?
C5 C4 1.382(5) . ?
C3 C4 1.373(5) . ?
C1 P1 1.792(5) . ?
P1 C2 1.799(3) 10_444 ?
P1 C2 1.799(3) 7_445 ?
